data_4350166
loop_
_publ_author_name
'Takaoka, Kanji'
'Kawano, Masaki'
'Hozumi, Toshiya'
'Ohkoshi, Shin-Ichi'
'Fujita, Makoto'

_publ_contact_author 'Masaki Kawano'
_publ_section_title
;
 2D hydrogen-bonded square-grid coordination networks with a
 substitution-active metal site.
;
_journal_issue 10
_journal_name_full 'Inorganic chemistry'
_journal_page_first 3976
_journal_page_last 3982
_journal_paper_doi 10.1021/ic052138u
_journal_volume 45
_journal_year 2006
_chemical_formula_sum 'C40 H20 N6 Ni O14'
_chemical_formula_weight 867.33
_space_group_IT_number 60
_space_group_name_Hall '-P 2n 2ab'
_space_group_name_H-M_alt 'P b c n'
_symmetry_cell_setting orthorhombic
_symmetry_space_group_name_H-M 'P b c n'
_atom_sites_solution_hydrogens geom
_atom_sites_solution_primary direct
_atom_sites_solution_secondary difmap
_audit_creation_method SHELXL-97
_cell_angle_alpha 90.00
_cell_angle_beta 90.00
_cell_angle_gamma 90.00
_cell_formula_units_Z 4
_cell_length_a 23.000(5)
_cell_length_b 20.625(4)
_cell_length_c 8.5022(17)
_cell_measurement_temperature 373(2)
_cell_volume 4033.2(14)
_computing_cell_refinement 'Bruker SMART'
_computing_data_collection 'Bruker SMART'
_computing_data_reduction 'Bruker SHELXTL'
_computing_molecular_graphics 'Bruker XSHELL'
_computing_publication_material 'Bruker SHELXTL'
_computing_structure_refinement 'SHELXL-97 (Sheldrick, 1997)'
_computing_structure_solution 'SHELXS-97 (Sheldrick, 1990)'
_diffrn_ambient_temperature 373(2)
_diffrn_measured_fraction_theta_full 0.902
_diffrn_measured_fraction_theta_max 0.902
_diffrn_measurement_device_type 'Bruker SMART CCD area detector system'
_diffrn_measurement_method omega
_diffrn_radiation_monochromator graphite
_diffrn_radiation_source 'fine-focus sealed tube'
_diffrn_radiation_type MoK\a
_diffrn_radiation_wavelength 0.71073
_diffrn_reflns_av_R_equivalents 0.1135
_diffrn_reflns_av_sigmaI/netI 0.1155
_diffrn_reflns_limit_h_max 17
_diffrn_reflns_limit_h_min -29
_diffrn_reflns_limit_k_max 26
_diffrn_reflns_limit_k_min -24
_diffrn_reflns_limit_l_max 11
_diffrn_reflns_limit_l_min -11
_diffrn_reflns_number 19895
_diffrn_reflns_theta_full 28.54
_diffrn_reflns_theta_max 28.54
_diffrn_reflns_theta_min 1.97
_exptl_absorpt_coefficient_mu 0.557
_exptl_absorpt_correction_T_max 0.9464
_exptl_absorpt_correction_T_min 0.9211
_exptl_crystal_colour 'pale blue'
_exptl_crystal_density_diffrn 1.428
_exptl_crystal_density_method 'not measured'
_exptl_crystal_description block
_exptl_crystal_F_000 1768
_exptl_crystal_size_max 0.15
_exptl_crystal_size_mid 0.15
_exptl_crystal_size_min 0.10
_refine_diff_density_max 0.736
_refine_diff_density_min -1.033
_refine_diff_density_rms 0.119
_refine_ls_extinction_method none
_refine_ls_goodness_of_fit_ref 1.037
_refine_ls_hydrogen_treatment mixed
_refine_ls_matrix_type full
_refine_ls_number_parameters 280
_refine_ls_number_reflns 4637
_refine_ls_number_restraints 31
_refine_ls_restrained_S_all 1.035
_refine_ls_R_factor_all 0.2268
_refine_ls_R_factor_gt 0.0982
_refine_ls_shift/su_max 0.005
_refine_ls_shift/su_mean 0.000
_refine_ls_structure_factor_coef Fsqd
_refine_ls_weighting_details 'calc w=1/[\s^2^(Fo^2^)+(0.0380P)^2^+29.3559P] where P=(Fo^2^+2Fc^2^)/3'
_refine_ls_weighting_scheme calc
_refine_ls_wR_factor_gt 0.2009
_refine_ls_wR_factor_ref 0.2614
_reflns_number_gt 1757
_reflns_number_total 4637
_reflns_threshold_expression >2sigma(I)
_cod_data_source_file ic052138usi20060318_034756.cif
_cod_data_source_block pbcn_Ni_373K_NO3
_cod_depositor_comments
;
The following automatic conversions were performed:

data item '_symmetry_cell_setting' value 'Orthorhombic' was changed
to 'orthorhombic' in accordance with the
/home/saulius/struct/COD-crude-data/automatic-downloads/DataCite-retrospective/ACS/depositions/lib/dictionaries/cif_core.dic
dictionary named 'cif_core.dic' version 2.4.2 last updated on
2011-04-26.

Automatic conversion script
Id: cif_fix_values 6909 2019-04-08 15:41:33Z antanas 
;
_cod_original_sg_symbol_H-M Pbcn
_cod_database_code 4350166

loop_
_symmetry_equiv_pos_as_xyz
'x, y, z'
'-x+1/2, -y+1/2, z+1/2'
'-x, y, -z+1/2'
'x+1/2, -y+1/2, -z'
'-x, -y, -z'
'x-1/2, y-1/2, -z-1/2'
'x, -y, z-1/2'
'-x-1/2, y-1/2, z'

loop_
_atom_site_label
_atom_site_type_symbol
_atom_site_fract_x
_atom_site_fract_y
_atom_site_fract_z
_atom_site_U_iso_or_equiv
_atom_site_adp_type
_atom_site_occupancy
_atom_site_symmetry_multiplicity
_atom_site_calc_flag
_atom_site_refinement_flags
_atom_site_disorder_assembly
_atom_site_disorder_group
Ni1 Ni 0.5000 0.70775(6) 0.7500 0.0442(4) Uani 1 2 d S . .
N1 N 0.4346(2) 0.7782(3) 0.7908(8) 0.0441(16) Uani 1 1 d . . .
N2 N 0.4380(2) 0.6373(3) 0.8039(8) 0.0462(17) Uani 1 1 d . . .
C10 C 0.3853(3) 0.7759(4) 0.7099(11) 0.055(2) Uani 1 1 d . . .
H10 H 0.3803 0.7425 0.6378 0.066 Uiso 1 1 calc R . .
C11 C 0.3413(3) 0.8204(3) 0.7274(11) 0.052(2) Uani 1 1 d . . .
H11 H 0.3076 0.8161 0.6682 0.062 Uiso 1 1 calc R . .
C12 C 0.3465(3) 0.8712(4) 0.8310(10) 0.047(2) Uani 1 1 d . . .
C13 C 0.3982(3) 0.8732(4) 0.9177(11) 0.055(2) Uani 1 1 d . . .
H13 H 0.4046 0.9064 0.9898 0.066 Uiso 1 1 calc R . .
C14 C 0.4404(3) 0.8249(4) 0.8949(11) 0.057(2) Uani 1 1 d . . .
H14 H 0.4739 0.8259 0.9561 0.069 Uiso 1 1 calc R . .
C20 C 0.4025(3) 0.6440(4) 0.9249(10) 0.050(2) Uani 1 1 d . . .
H20 H 0.4091 0.6776 0.9957 0.060 Uiso 1 1 calc R . .
C21 C 0.1451(3) 1.1021(4) 0.9511(10) 0.051(2) Uani 1 1 d . . .
H21 H 0.1702 1.1090 1.0352 0.061 Uiso 1 1 calc R . .
C22 C 0.1537(3) 1.0508(3) 0.8495(10) 0.046(2) Uani 1 1 d . . .
C23 C 0.1143(3) 1.0426(4) 0.7280(11) 0.057(2) Uani 1 1 d . . .
H23 H 0.1179 1.0076 0.6597 0.068 Uiso 1 1 calc R . .
C24 C 0.4301(3) 0.5863(4) 0.7086(11) 0.056(2) Uani 1 1 d . . .
H24 H 0.4559 0.5803 0.6256 0.067 Uiso 1 1 calc R . .
C30 C 0.2416(3) 0.8974(4) 0.8446(10) 0.052(2) Uani 1 1 d . . .
H30 H 0.2346 0.8531 0.8374 0.063 Uiso 1 1 calc R . .
C31 C 0.1956(3) 0.9388(4) 0.8504(10) 0.051(2) Uani 1 1 d . . .
H31 H 0.1579 0.9226 0.8467 0.061 Uiso 1 1 calc R . .
C32 C 0.2047(3) 1.0053(4) 0.8617(11) 0.049(2) Uani 1 1 d . . .
C33 C 0.2616(3) 1.0290(3) 0.8716(10) 0.048(2) Uani 1 1 d . B .
C34 C 0.3086(3) 0.9855(4) 0.8637(10) 0.047(2) Uani 1 1 d . . .
C35 C 0.2988(3) 0.9190(3) 0.8492(10) 0.046(2) Uani 1 1 d . . .
C40 C 0.3850(3) 1.0428(5) 0.9962(12) 0.071(3) Uani 1 1 d D . .
O40 O 0.36479(19) 1.0097(3) 0.8531(7) 0.0532(15) Uani 1 1 d . A .
O41 O 0.2706(2) 1.0946(2) 0.8869(7) 0.0508(14) Uani 1 1 d D . .
C42 C 0.4386(7) 1.0811(9) 0.945(2) 0.081(7) Uiso 0.756(14) 1 d PD A 1
O42 O 0.4841(4) 1.0466(5) 0.8999(11) 0.089(4) Uiso 0.756(14) 1 d PD A 1
C43 C 0.437(3) 1.089(4) 0.979(5) 0.16(5) Uiso 0.244(14) 1 d PD A 2
O43 O 0.4426(14) 1.1079(16) 0.831(4) 0.097(13) Uiso 0.244(14) 1 d PD A 2
C41A C 0.290(2) 1.1297(16) 0.750(3) 0.042(9) Uiso 0.321(18) 1 d PD B 3
C44A C 0.2861(18) 1.2012(16) 0.793(5) 0.073(11) Uiso 0.321(18) 1 d PDU B 3
O44A O 0.3053(10) 1.2382(12) 0.679(3) 0.085(10) Uiso 0.321(18) 1 d PD B 3
C41B C 0.2696(15) 1.1274(13) 0.735(2) 0.063(9) Uiso 0.39(3) 1 d PD B 4
C44B C 0.2625(18) 1.1989(15) 0.776(5) 0.125(16) Uiso 0.39(3) 1 d PDU B 4
O44B O 0.2995(10) 1.2305(11) 0.866(2) 0.088(9) Uiso 0.39(3) 1 d PD B 4
C41C C 0.293(3) 1.1182(19) 0.737(5) 0.09(2) Uiso 0.29(3) 1 d PD B 5
C44C C 0.292(2) 1.1921(17) 0.727(5) 0.068(11) Uiso 0.29(3) 1 d PDU B 5
O44C O 0.335(2) 1.203(2) 0.826(5) 0.17(2) Uiso 0.29(3) 1 d PD B 5
O10 O 0.4799(3) 0.7124(4) 0.5097(8) 0.078(2) Uiso 1 1 d D . .
N10 N 0.4449(8) 0.7165(9) 0.407(2) 0.083(5) Uiso 0.568(15) 1 d PD C 6
O11 O 0.4071(11) 0.6745(12) 0.398(3) 0.170(11) Uiso 0.568(15) 1 d PD C 6
O12 O 0.4393(9) 0.7631(11) 0.322(2) 0.161(9) Uiso 0.568(15) 1 d PD C 6
N10A N 0.4560(12) 0.683(2) 0.413(5) 0.167(15) Uiso 0.432(15) 1 d PD C 7
O11A O 0.4109(12) 0.6937(14) 0.324(3) 0.126(10) Uiso 0.432(15) 1 d PD C 7
O12A O 0.4732(11) 0.6272(14) 0.372(3) 0.152(11) Uiso 0.432(15) 1 d PD C 7

loop_
_atom_site_aniso_label
_atom_site_aniso_U_11
_atom_site_aniso_U_22
_atom_site_aniso_U_33
_atom_site_aniso_U_23
_atom_site_aniso_U_13
_atom_site_aniso_U_12
Ni1 0.0182(5) 0.0285(6) 0.0858(11) 0.000 0.0057(7) 0.000
N1 0.024(3) 0.029(3) 0.079(5) -0.004(3) 0.000(3) 0.010(2)
N2 0.021(3) 0.033(3) 0.084(5) -0.006(3) 0.013(3) -0.006(2)
C10 0.042(4) 0.040(4) 0.082(6) -0.011(4) -0.006(4) 0.011(4)
C11 0.025(3) 0.035(4) 0.096(7) -0.004(4) 0.003(4) 0.013(3)
C12 0.029(4) 0.038(4) 0.074(6) -0.001(4) -0.003(4) 0.007(3)
C13 0.027(3) 0.047(5) 0.092(7) -0.012(5) -0.012(4) 0.018(3)
C14 0.021(3) 0.053(5) 0.098(7) -0.011(5) -0.013(4) 0.000(3)
C20 0.029(4) 0.037(4) 0.084(6) -0.006(4) 0.010(4) -0.009(3)
C21 0.029(4) 0.046(5) 0.078(6) -0.007(4) -0.015(4) 0.007(3)
C22 0.028(3) 0.034(4) 0.076(6) 0.000(4) -0.008(4) 0.006(3)
C23 0.035(4) 0.044(4) 0.092(7) -0.018(5) -0.014(5) 0.014(3)
C24 0.032(4) 0.038(4) 0.097(7) -0.017(4) 0.013(4) -0.003(3)
C30 0.023(3) 0.035(4) 0.099(7) -0.006(4) -0.006(4) 0.002(3)
C31 0.025(3) 0.038(4) 0.089(7) -0.005(4) -0.007(4) 0.006(3)
C32 0.026(3) 0.036(4) 0.085(6) -0.005(4) -0.005(4) 0.012(3)
C33 0.034(4) 0.029(4) 0.080(6) -0.003(4) -0.007(4) 0.001(3)
C34 0.026(3) 0.036(4) 0.078(6) -0.001(4) 0.000(4) 0.006(3)
C35 0.026(3) 0.032(4) 0.081(6) -0.005(4) -0.009(4) 0.006(3)
C40 0.041(5) 0.085(7) 0.087(7) -0.036(6) -0.008(5) -0.016(5)
O40 0.027(2) 0.045(3) 0.088(4) -0.012(3) -0.003(3) -0.002(2)
O41 0.038(3) 0.039(3) 0.076(4) -0.006(3) -0.002(3) 0.004(2)

loop_
_atom_type_symbol
_atom_type_description
_atom_type_scat_dispersion_real
_atom_type_scat_dispersion_imag
_atom_type_scat_source
C C 0.0033 0.0016 'International Tables Vol C Tables 4.2.6.8 and 6.1.1.4'
H H 0.0000 0.0000 'International Tables Vol C Tables 4.2.6.8 and 6.1.1.4'
N N 0.0061 0.0033 'International Tables Vol C Tables 4.2.6.8 and 6.1.1.4'
O O 0.0106 0.0060 'International Tables Vol C Tables 4.2.6.8 and 6.1.1.4'
Ni Ni 0.3393 1.1124 'International Tables Vol C Tables 4.2.6.8 and 6.1.1.4'

loop_
_geom_angle_atom_site_label_1
_geom_angle_atom_site_label_2
_geom_angle_atom_site_label_3
_geom_angle
_geom_angle_site_symmetry_1
_geom_angle_site_symmetry_3
N2 Ni1 N2 91.8(3) . 3_656
N2 Ni1 O10 95.5(3) . .
N2 Ni1 O10 88.2(3) 3_656 .
N2 Ni1 O10 88.2(3) . 3_656
N2 Ni1 O10 95.5(3) 3_656 3_656
O10 Ni1 O10 174.7(4) . 3_656
N2 Ni1 N1 176.4(3) . 3_656
N2 Ni1 N1 87.5(2) 3_656 3_656
O10 Ni1 N1 88.0(3) . 3_656
O10 Ni1 N1 88.4(3) 3_656 3_656
N2 Ni1 N1 87.5(2) . .
N2 Ni1 N1 176.4(3) 3_656 .
O10 Ni1 N1 88.4(3) . .
O10 Ni1 N1 88.0(3) 3_656 .
N1 Ni1 N1 93.5(3) 3_656 .
C14 N1 C10 117.6(6) . .
C14 N1 Ni1 122.6(5) . .
C10 N1 Ni1 119.8(5) . .
C20 N2 C24 118.0(6) . .
C20 N2 Ni1 121.4(5) . .
C24 N2 Ni1 120.4(5) . .
N1 C10 C11 123.3(8) . .
C12 C11 C10 121.0(7) . .
C11 C12 C13 115.7(7) . .
C11 C12 C35 120.6(7) . .
C13 C12 C35 123.7(7) . .
C12 C13 C14 119.6(8) . .
N1 C14 C13 122.8(7) . .
N2 C20 C21 122.6(7) . 8_655
C22 C21 C20 118.8(7) . 8_665
C21 C22 C23 117.8(7) . .
C21 C22 C32 123.1(7) . .
C23 C22 C32 119.0(7) . .
C24 C23 C22 119.8(8) 8_665 .
N2 C24 C23 122.9(8) . 8_655
C31 C30 C35 122.3(7) . .
C30 C31 C32 120.3(7) . .
C31 C32 C33 119.3(6) . .
C31 C32 C22 119.5(6) . .
C33 C32 C22 121.0(7) . .
O41 C33 C32 119.4(6) . .
O41 C33 C34 121.0(6) . .
C32 C33 C34 119.6(7) . .
O40 C34 C35 119.8(6) . .
O40 C34 C33 119.3(6) . .
C35 C34 C33 120.5(6) . .
C30 C35 C34 118.0(6) . .
C30 C35 C12 119.0(7) . .
C34 C35 C12 122.9(6) . .
O40 C40 C43 117(2) . .
O40 C40 C42 105.1(10) . .
C43 C40 C42 13(3) . .
C34 O40 C40 114.0(6) . .
C33 O41 C41A 117.6(15) . .
C33 O41 C41B 111.7(13) . .
C41A O41 C41B 20(2) . .
C33 O41 C41C 107.4(19) . .
C41A O41 C41C 11(2) . .
C41B O41 C41C 23(3) . .
O42 C42 C40 116.3(14) . .
O43 C43 C40 111(3) . .
O41 C41A C44A 105(2) . .
O44A C44A C41A 111(3) . .
O41 C41B C44B 104(2) . .
O44B C44B C41B 123(3) . .
O41 C41C C44C 112(3) . .
O44C C44C C41C 97(4) . .
N10A O10 N10 36.5(17) . .
N10A O10 Ni1 140.6(13) . .
N10 O10 Ni1 149.9(9) . .
O10 N10 O12 125(2) . .
O10 N10 O11 118(2) . .
O12 N10 O11 116(3) . .
O10 N10A O12A 121(3) . .
O10 N10A O11A 135(4) . .
O12A N10A O11A 104(4) . .

loop_
_geom_bond_atom_site_label_1
_geom_bond_atom_site_label_2
_geom_bond_distance
_geom_bond_site_symmetry_2
Ni1 N2 2.087(5) .
Ni1 N2 2.087(5) 3_656
Ni1 O10 2.097(7) .
Ni1 O10 2.097(7) 3_656
Ni1 N1 2.121(5) 3_656
Ni1 N1 2.121(5) .
N1 C14 1.314(10) .
N1 C10 1.326(9) .
N2 C20 1.321(9) .
N2 C24 1.340(9) .
C10 C11 1.374(9) .
C11 C12 1.374(11) .
C12 C13 1.400(10) .
C12 C35 1.482(9) .
C13 C14 1.405(10) .
C20 C21 1.411(9) 8_655
C21 C22 1.381(10) .
C21 C20 1.411(9) 8_665
C22 C23 1.384(11) .
C22 C32 1.505(9) .
C23 C24 1.372(9) 8_665
C24 C23 1.372(9) 8_655
C30 C31 1.362(9) .
C30 C35 1.389(9) .
C31 C32 1.390(10) .
C32 C33 1.400(9) .
C33 O41 1.376(8) .
C33 C34 1.407(9) .
C34 O40 1.389(8) .
C34 C35 1.396(10) .
C40 O40 1.470(10) .
C40 C43 1.53(2) .
C40 C42 1.528(13) .
O41 C41A 1.447(15) .
O41 C41B 1.459(16) .
O41 C41C 1.465(18) .
C42 O42 1.323(19) .
C43 O43 1.32(2) .
C41A C44A 1.526(19) .
C44A O44A 1.31(2) .
C41B C44B 1.525(18) .
C44B O44B 1.32(2) .
C41C C44C 1.527(19) .
C44C O44C 1.32(2) .
O10 N10A 1.16(5) .
O10 N10 1.19(2) .
N10 O12 1.212(19) .
N10 O11 1.23(2) .
N10A O12A 1.27(3) .
N10A O11A 1.30(3) .
